data_4317968
loop_
_publ_author_name
'Michael J. Goldcamp'
'Sara E. Robison'
'Jeanette A. Krause Bauer'
'Michael J. Baldwin'

_publ_contact_author 'Dr. Jeanette A. Krause Bauer'
_publ_contact_author_address
;     Department of Chemistry
      University of Cincinnati
      PO Box 210172
      Cincinnati, OHIO 45221-0172
;
_publ_contact_author_email jeanette.krause@uc.edu
_publ_contact_author_fax '513 556 9239'
_publ_contact_author_phone '513 556 9226'
_publ_section_title
;
 Oxygen Reactivity of a Nickel(II)-Polyoximate Complex
;
_journal_name_full 'Inorganic Chemistry'
_journal_page_first 2307
_journal_page_last 2309
_journal_paper_doi 10.1021/ic015590w
_journal_volume 41
_journal_year 2002
_chemical_formula_sum 'C22 H40 Cl2 N10 Ni2 O14'
_chemical_formula_weight 856.96
_chemical_name_systematic
; 
bis{[bis(2-hydroxyiminopropyl)(\m-N,O-2-oxyiminopropyl)amine]
acetonitrilo nickel(II)} bis(perchlorate)
;
_space_group_IT_number 14
_symmetry_cell_setting monoclinic
_symmetry_space_group_name_Hall '-P 2yn'
_symmetry_space_group_name_H-M 'P 1 21/n 1'
_atom_sites_solution_hydrogens mixed
_atom_sites_solution_primary direct
_atom_sites_solution_secondary difmap
_audit_creation_method SHELXL
_cell_angle_alpha 90.00
_cell_angle_beta 94.040(3)
_cell_angle_gamma 90.00
_cell_formula_units_Z 2
_cell_length_a 8.233(2)
_cell_length_b 21.830(4)
_cell_length_c 9.703(2)
_cell_measurement_reflns_used 1926
_cell_measurement_temperature 150(2)
_cell_measurement_theta_max 28.28
_cell_measurement_theta_min 2.65
_cell_volume 1739.6(6)
_computing_cell_refinement 'SMART v5.054'
_computing_data_collection 'SMART v5.054'
_computing_data_reduction 'SAINT v5.A06'
_computing_molecular_graphics 'SHELXTL v5.03'
_computing_publication_material 'SHELXTL v5.03'
_computing_structure_refinement 'SHELXTL v5.03'
_computing_structure_solution 'SHELXTL v5.03'
_diffrn_ambient_temperature 150(2)
_diffrn_measurement_device_type 'Siemens SMART 1k CCD'
_diffrn_measurement_method '\w scans'
_diffrn_radiation_monochromator graphite
_diffrn_radiation_source 'fine-focus sealed tube'
_diffrn_radiation_type MoK\a
_diffrn_radiation_wavelength 0.71073
_diffrn_reflns_av_R_equivalents 0.1055
_diffrn_reflns_av_sigmaI/netI 0.1487
_diffrn_reflns_limit_h_max 6
_diffrn_reflns_limit_h_min -10
_diffrn_reflns_limit_k_max 28
_diffrn_reflns_limit_k_min -24
_diffrn_reflns_limit_l_max 11
_diffrn_reflns_limit_l_min -12
_diffrn_reflns_number 11259
_diffrn_reflns_theta_max 28.28
_diffrn_reflns_theta_min 2.65
_exptl_absorpt_coefficient_mu 1.314
_exptl_absorpt_correction_T_max 0.8583
_exptl_absorpt_correction_T_min 0.7884
_exptl_absorpt_correction_type multi-scan
_exptl_absorpt_process_details 'SADABS (Sheldrick, 1996)'
_exptl_crystal_colour 'light purple'
_exptl_crystal_density_diffrn 1.636
_exptl_crystal_density_meas ?
_exptl_crystal_description block
_exptl_crystal_F_000 888
_exptl_crystal_size_max 0.19
_exptl_crystal_size_mid 0.15
_exptl_crystal_size_min 0.12
_refine_diff_density_max 0.570
_refine_diff_density_min -0.606
_refine_diff_density_rms 0.114
_refine_ls_extinction_method none
_refine_ls_goodness_of_fit_ref 1.116
_refine_ls_hydrogen_treatment mixed
_refine_ls_matrix_type full
_refine_ls_number_parameters 217
_refine_ls_number_reflns 3833
_refine_ls_number_restraints 0
_refine_ls_restrained_S_all 0.985
_refine_ls_R_factor_all 0.1515
_refine_ls_R_factor_gt 0.0638
_refine_ls_shift/su_max 0.001
_refine_ls_shift/su_mean 0.000
_refine_ls_structure_factor_coef Fsqd
_refine_ls_weighting_details 'calc w=1/[\s^2^(Fo^2^)+(0.0574P)^2^+0.0000P] where P=(Fo^2^+2Fc^2^)/3'
_refine_ls_weighting_scheme calc
_refine_ls_wR_factor_gt 0.1166
_refine_ls_wR_factor_ref 0.1468
_reflns_number_gt 2173
_reflns_number_total 4256
_reflns_threshold_expression >2sigma(I)
_cod_data_source_file ic015590w_s2_1.cif
_cod_data_source_block 2
_cod_depositor_comments
;
The following automatic conversions were performed:

'_symmetry_cell_setting' value 'Monoclinic' changed to 'monoclinic'
according to the built-in table from CIF Core dictionary named
'cif_core.dic' version 2.4.1 from 2010-06-29.

Automatic conversion script
Id: cif_fix_values 1646 2011-03-28 12:23:43Z adriana 

The following automatic conversions were performed:

'_exptl_crystal_density_meas' value 'not measured' was changed to '?'
- the value is perceived as not measured.

Automatic conversion script
Id: cif_fix_values 3008 2015-01-20 13:52:24Z robertas 
;
_cod_database_code 4317968

loop_
_symmetry_equiv_pos_as_xyz
'x, y, z'
'-x+1/2, y+1/2, -z+1/2'
'-x, -y, -z'
'x-1/2, -y-1/2, z-1/2'

loop_
_atom_site_aniso_label
_atom_site_aniso_U_11
_atom_site_aniso_U_22
_atom_site_aniso_U_33
_atom_site_aniso_U_23
_atom_site_aniso_U_13
_atom_site_aniso_U_12
Ni 0.0154(3) 0.0177(3) 0.0224(3) -0.0005(3) 0.0023(2) 0.0022(3)
O1 0.018(2) 0.021(2) 0.028(2) -0.0015(15) 0.003(2) 0.004(2)
O2 0.024(2) 0.036(2) 0.034(2) 0.001(2) 0.007(2) -0.006(2)
O3 0.022(2) 0.028(2) 0.033(2) -0.004(2) -0.003(2) 0.000(2)
N1 0.023(2) 0.015(2) 0.025(2) 0.003(2) 0.006(2) 0.006(2)
N2 0.014(2) 0.027(2) 0.021(2) 0.002(2) -0.002(2) -0.002(2)
N3 0.017(2) 0.022(2) 0.024(2) -0.004(2) 0.004(2) -0.001(2)
N4 0.020(3) 0.018(2) 0.029(2) -0.004(2) 0.003(2) 0.003(2)
N5 0.017(2) 0.029(2) 0.027(2) -0.001(2) 0.004(2) 0.002(2)
C1 0.025(3) 0.022(3) 0.037(3) -0.004(2) 0.005(3) 0.001(2)
C2 0.018(3) 0.031(3) 0.023(3) -0.001(2) 0.002(2) 0.005(2)
C3 0.029(3) 0.022(3) 0.041(3) 0.001(2) 0.002(3) 0.000(3)
C4 0.016(3) 0.028(3) 0.025(3) 0.000(2) 0.007(2) 0.007(2)
C5 0.020(3) 0.021(3) 0.041(3) -0.007(2) 0.003(3) -0.003(2)
C6 0.024(3) 0.017(3) 0.027(3) 0.002(2) 0.003(2) 0.003(2)
C7 0.039(4) 0.043(4) 0.041(4) -0.012(3) 0.014(3) 0.001(3)
C8 0.032(4) 0.044(4) 0.032(3) 0.012(3) 0.003(3) 0.006(3)
C9 0.023(3) 0.026(3) 0.041(3) 0.004(2) 0.008(3) -0.003(3)
Cl 0.0378(9) 0.0278(8) 0.0348(8) 0.0016(6) 0.0050(7) 0.0039(7)
O4 0.054(3) 0.042(3) 0.105(4) 0.029(3) 0.038(3) 0.022(2)
O5 0.106(5) 0.112(5) 0.045(3) -0.013(3) -0.019(3) 0.022(4)
O6 0.079(4) 0.084(4) 0.098(4) 0.026(3) 0.066(3) 0.035(3)
O7 0.090(5) 0.045(3) 0.122(5) -0.004(3) -0.012(4) -0.018(3)

loop_
_atom_site_label
_atom_site_type_symbol
_atom_site_fract_x
_atom_site_fract_y
_atom_site_fract_z
_atom_site_U_iso_or_equiv
_atom_site_thermal_displace_type
_atom_site_occupancy
_atom_site_calc_flag
_atom_site_refinement_flags
_atom_site_disorder_group
Ni Ni 0.39892(8) 0.06065(3) 0.08342(6) 0.0184(2) Uani 1 d . .
O1 O 0.2962(4) -0.02202(15) 0.0614(3) 0.0223(8) Uani 1 d . .
O2 O 0.0928(4) 0.0449(2) 0.2403(4) 0.0308(9) Uani 1 d . .
H2 H 0.1207 0.0077 0.1843 0.046 Uiso 1 d . .
O3 O 0.1538(4) 0.0424(2) -0.1587(4) 0.0277(9) Uani 1 d . .
H3 H 0.1801 0.0026 -0.1017 0.042 Uiso 1 d . .
N1 N 0.6189(5) 0.0681(2) -0.0043(4) 0.0208(9) Uani 1 d . .
N2 N 0.2146(5) 0.0850(2) 0.2024(4) 0.0209(9) Uani 1 d . .
N3 N 0.2555(5) 0.0849(2) -0.0876(4) 0.0211(10) Uani 1 d . .
N4 N 0.4291(5) 0.1572(2) 0.0861(4) 0.0220(10) Uani 1 d . .
N5 N 0.5392(5) 0.0387(2) 0.2653(4) 0.0244(10) Uani 1 d . .
C1 C 0.3456(7) 0.1809(2) 0.2060(6) 0.0277(13) Uani 1 d . .
H1A H 0.3008(7) 0.2220(2) 0.1830(6) 0.033 Uiso 1 calc R .
H1B H 0.4265(7) 0.1855(2) 0.2858(6) 0.033 Uiso 1 calc R .
C2 C 0.2085(6) 0.1396(2) 0.2469(5) 0.0241(12) Uani 1 d . .
C3 C 0.3599(7) 0.1826(2) -0.0478(6) 0.0309(13) Uani 1 d . .
H3A H 0.4508(7) 0.1943(2) -0.1040(6) 0.037 Uiso 1 calc R .
H3B H 0.2985(7) 0.2203(2) -0.0292(6) 0.037 Uiso 1 calc R .
C4 C 0.2491(6) 0.1395(2) -0.1308(5) 0.0227(12) Uani 1 d . .
C5 C 0.6086(6) 0.1663(2) 0.1002(6) 0.0273(13) Uani 1 d . .
H5A H 0.6477(6) 0.1634(2) 0.1988(6) 0.033 Uiso 1 calc R .
H5B H 0.6352(6) 0.2077(2) 0.0669(6) 0.033 Uiso 1 calc R .
C6 C 0.6944(6) 0.1188(2) 0.0182(5) 0.0225(12) Uani 1 d . .
C7 C 0.0871(8) 0.1646(3) 0.3388(6) 0.041(2) Uani 1 d . .
H7A H 0.0067(8) 0.1330(3) 0.3560(6) 0.061 Uiso 1 calc R .
H7B H 0.0320(8) 0.1999(3) 0.2941(6) 0.061 Uiso 1 calc R .
H7C H 0.1428(8) 0.1775(3) 0.4266(6) 0.061 Uiso 1 calc R .
C8 C 0.1496(7) 0.1641(3) -0.2541(6) 0.0360(14) Uani 1 d . .
H8A H 0.0838(7) 0.1310(3) -0.2976(6) 0.054 Uiso 1 calc R .
H8B H 0.2223(7) 0.1807(3) -0.3206(6) 0.054 Uiso 1 calc R .
H8C H 0.0778(7) 0.1967(3) -0.2246(6) 0.054 Uiso 1 calc R .
C9 C 0.8618(7) 0.1300(2) -0.0187(6) 0.0301(13) Uani 1 d . .
H9A H 0.8993(7) 0.0950(2) -0.0714(6) 0.045 Uiso 0.50 calc PR .
H9B H 0.9331(7) 0.1352(2) 0.0656(6) 0.045 Uiso 0.50 calc PR .
H9C H 0.8646(7) 0.1672(2) -0.0751(6) 0.045 Uiso 0.50 calc PR .
H9D H 0.9042(7) 0.1694(2) 0.0091(6) 0.045 Uiso 0.50 d PR .
H9E H 0.8649(7) 0.1262(2) -0.1171(6) 0.045 Uiso 0.50 d PR .
H9F H 0.9314(7) 0.0989(2) 0.0231(6) 0.045 Uiso 0.50 d PR .
C10 C 0.6271(7) 0.0254(2) 0.3555(5) 0.0245(12) Uiso 1 d . .
C11 C 0.7436(7) 0.0087(3) 0.4685(6) 0.0366(15) Uiso 1 d . .
H11A H 0.7287(30) -0.0345(5) 0.4922(26) 0.055 Uiso 1 calc R .
H11B H 0.7262(29) 0.0343(12) 0.5491(13) 0.055 Uiso 1 calc R .
H11C H 0.8544(7) 0.0149(16) 0.4404(14) 0.055 Uiso 1 calc R .
Cl Cl 1.0804(2) 0.32912(6) 0.07461(14) 0.0333(4) Uani 1 d . .
O4 O 0.9706(6) 0.3796(2) 0.0594(6) 0.066(2) Uani 1 d . .
O5 O 1.1536(8) 0.3257(3) 0.2088(5) 0.089(2) Uani 1 d . .
O6 O 1.1995(7) 0.3335(2) -0.0230(6) 0.084(2) Uani 1 d . .
O7 O 0.9932(7) 0.2738(2) 0.0508(7) 0.086(2) Uani 1 d . .

loop_
_atom_type_symbol
_atom_type_description
_atom_type_scat_dispersion_real
_atom_type_scat_dispersion_imag
_atom_type_scat_source
C C 0.0033 0.0016 'International Tables Vol C Tables 4.2.6.8 and 6.1.1.4'
H H 0.0000 0.0000 'International Tables Vol C Tables 4.2.6.8 and 6.1.1.4'
N N 0.0061 0.0033 'International Tables Vol C Tables 4.2.6.8 and 6.1.1.4'
O O 0.0106 0.0060 'International Tables Vol C Tables 4.2.6.8 and 6.1.1.4'
Cl Cl 0.1484 0.1585 'International Tables Vol C Tables 4.2.6.8 and 6.1.1.4'
Ni Ni 0.3393 1.1124 'International Tables Vol C Tables 4.2.6.8 and 6.1.1.4'

loop_
_geom_angle_atom_site_label_1
_geom_angle_atom_site_label_2
_geom_angle_atom_site_label_3
_geom_angle
_geom_angle_site_symmetry_1
_geom_angle_site_symmetry_3
_geom_angle_publ_flag
O1 Ni N3 86.1(2) . . ?
O1 Ni N2 88.3(2) . . ?
N3 Ni N2 88.9(2) . . ?
O1 Ni N1 113.88(15) . . ?
N3 Ni N1 96.8(2) . . ?
N2 Ni N1 157.3(2) . . ?
O1 Ni N5 95.0(2) . . ?
N3 Ni N5 177.0(2) . . ?
N2 Ni N5 88.3(2) . . ?
N1 Ni N5 85.3(2) . . ?
O1 Ni N4 161.20(15) . . ?
N3 Ni N4 79.2(2) . . ?
N2 Ni N4 79.9(2) . . ?
N1 Ni N4 79.7(2) . . ?
N5 Ni N4 99.2(2) . . ?
C6 N1 Ni 115.4(3) . . ?
C2 N2 O2 116.9(4) . . ?
C2 N2 Ni 119.1(4) . . ?
O2 N2 Ni 124.1(3) . . ?
C4 N3 O3 116.9(4) . . ?
C4 N3 Ni 121.6(4) . . ?
O3 N3 Ni 121.4(3) . . ?
C1 N4 C3 112.6(4) . . ?
C1 N4 C5 113.1(4) . . ?
C3 N4 C5 110.3(4) . . ?
C1 N4 Ni 107.2(3) . . ?
C3 N4 Ni 108.8(3) . . ?
C5 N4 Ni 104.4(3) . . ?
C10 N5 Ni 173.2(4) . . ?
N4 C1 C2 113.0(4) . . ?
N2 C2 C7 126.3(5) . . ?
N2 C2 C1 114.9(5) . . ?
C7 C2 C1 118.7(5) . . ?
N4 C3 C4 114.5(4) . . ?
N3 C4 C8 127.6(5) . . ?
N3 C4 C3 113.8(5) . . ?
C8 C4 C3 118.6(5) . . ?
N4 C5 C6 110.9(4) . . ?
N1 C6 C9 123.7(5) . . ?
N1 C6 C5 116.3(5) . . ?
C9 C6 C5 119.7(4) . . ?
N5 C10 C11 178.4(6) . . ?
O5 Cl O6 110.7(4) . . ?
O5 Cl O7 106.6(4) . . ?
O6 Cl O7 108.4(4) . . ?
O5 Cl O4 111.5(3) . . ?
O6 Cl O4 110.0(3) . . ?
O7 Cl O4 109.4(3) . . ?

loop_
_geom_bond_atom_site_label_1
_geom_bond_atom_site_label_2
_geom_bond_distance
_geom_bond_site_symmetry_2
_geom_bond_publ_flag
Ni O1 1.998(3) . ?
Ni N3 2.038(4) . ?
Ni N2 2.041(4) . ?
Ni N1 2.061(4) . ?
Ni N5 2.096(4) . ?
Ni N4 2.122(4) . ?
O2 N2 1.399(5) . ?
O3 N3 1.399(5) . ?
N1 C6 1.280(6) . ?
N2 C2 1.269(6) . ?
N3 C4 1.262(6) . ?
N4 C1 1.486(6) . ?
N4 C3 1.488(6) . ?
N4 C5 1.489(6) . ?
N5 C10 1.133(6) . ?
C1 C2 1.520(7) . ?
C2 C7 1.489(7) . ?
C3 C4 1.504(7) . ?
C4 C8 1.501(7) . ?
C5 C6 1.513(7) . ?
C6 C9 1.468(7) . ?
C10 C11 1.451(8) . ?
Cl O5 1.397(5) . ?
Cl O6 1.413(5) . ?
Cl O7 1.416(5) . ?
Cl O4 1.426(4) . ?

loop_
_geom_hbond_atom_site_label_D
_geom_hbond_atom_site_label_H
_geom_hbond_atom_site_label_A
_geom_hbond_site_symmetry_D
_geom_hbond_site_symmetry_H
_geom_hbond_site_symmetry_A
_geom_hbond_distance_DH
_geom_hbond_distance_HA
_geom_hbond_distance_DA
_geom_hbond_angle_DHA
_geom_hbond_publ_flag
O2 H2 O1 . . 1_555 . 2.04 2.892(5) 140 ?
O3 H3 O1 . . 1_555 . 1.87 2.750(5) 140 ?
O3 H3 N1 . . 3_655 . 2.44 3.378(5) 149 ?
C9 H9D O7 . . 1_555 . 2.42 3.373(7) 172 ?
C11 H11A O4 . . 2_645 . 2.52 3.325(7) 140 ?
C1 H1A O5 . . 1_455 . 2.59 3.534(8) 160 ?
C9 H9E O5 . . 4_565 . 2.56 3.198(8) 124 ?
